data_7703181
loop_
_publ_author_name
'\<Skoch, Karel'
'Vos\'ahlo, Petr'
'C\'isa\<rov\'a, Ivana'
'\<St\<epni\<cka, Petr'

_publ_section_title
;
 Synthesis and characterisation of Pd(ii) and Au(i) complexes with
 mesoionic carbene ligands bearing phosphinoferrocene substituents and
 isomeric carbene moieites.
;
_journal_issue 4
_journal_name_full 'Dalton transactions (Cambridge, England : 2003)'
_journal_page_first 1011
_journal_page_last 1021
_journal_paper_doi 10.1039/c9dt04521j
_journal_volume 49
_journal_year 2020
_chemical_formula_moiety 'C25 H21 Fe P'
_chemical_formula_sum 'C25 H21 Fe P'
_chemical_formula_weight 408.24
_space_group_crystal_system monoclinic
_space_group_IT_number 14
_space_group_name_Hall '-P 2yn'
_space_group_name_H-M_alt 'P 1 21/n 1'
_atom_sites_solution_hydrogens geom
_atom_sites_solution_primary direct
_atom_sites_solution_secondary difmap
_audit_creation_method SHELXL-2014/7
_audit_update_record
;
2019-11-22 deposited with the CCDC.	2020-01-02 downloaded from the CCDC.
;
_cell_angle_alpha 90
_cell_angle_beta 106.904(2)
_cell_angle_gamma 90
_cell_formula_units_Z 4
_cell_length_a 10.7291(4)
_cell_length_b 16.9300(7)
_cell_length_c 11.1841(4)
_cell_measurement_reflns_used 9939
_cell_measurement_temperature 150(2)
_cell_measurement_theta_max 27.51
_cell_measurement_theta_min 2.25
_cell_volume 1943.75(13)
_computing_cell_refinement 'SAINT V8.37A (Bruker AXS Inc., 2015)'
_computing_data_collection 'Bruker Instrument Service v4.2.9'
_computing_data_reduction 'SAINT V8.37A (Bruker AXS Inc., 2015)'
_computing_molecular_graphics 'PLATON (Spek, 2003)'
_computing_publication_material 'PLATON (Spek, 2003)'
_computing_structure_refinement 'SHELXL-2014/7 (Sheldrick, 2014)'
_computing_structure_solution 'XT, VERSION 2014/5'
_diffrn_ambient_temperature 150(2)
_diffrn_measured_fraction_theta_full 1.000
_diffrn_measured_fraction_theta_max 0.999
_diffrn_measurement_device_type 'Bruker D8 VENTURE Kappa Duo PHOTON 100 CMOS'
_diffrn_measurement_method '\f and \w scans'
_diffrn_radiation_monochromator 'Quazar Mo multilayer optic'
_diffrn_radiation_source 'I\mS micro-focus sealed tube'
_diffrn_radiation_type MoK\a
_diffrn_radiation_wavelength 0.71073
_diffrn_reflns_av_R_equivalents 0.0367
_diffrn_reflns_av_unetI/netI 0.0254
_diffrn_reflns_Laue_measured_fraction_full 1.000
_diffrn_reflns_Laue_measured_fraction_max 0.999
_diffrn_reflns_limit_h_max 13
_diffrn_reflns_limit_h_min -13
_diffrn_reflns_limit_k_max 21
_diffrn_reflns_limit_k_min -21
_diffrn_reflns_limit_l_max 14
_diffrn_reflns_limit_l_min -14
_diffrn_reflns_number 24049
_diffrn_reflns_point_group_measured_fraction_full 1.000
_diffrn_reflns_point_group_measured_fraction_max 0.999
_diffrn_reflns_theta_full 25.242
_diffrn_reflns_theta_max 27.531
_diffrn_reflns_theta_min 2.252
_exptl_absorpt_coefficient_mu 0.864
_exptl_absorpt_correction_T_max 0.94
_exptl_absorpt_correction_T_min 0.85
_exptl_absorpt_correction_type multi-scan
_exptl_absorpt_process_details SADABS-2014/5
_exptl_crystal_colour orange
_exptl_crystal_density_diffrn 1.395
_exptl_crystal_description bar
_exptl_crystal_F_000 848
_exptl_crystal_size_max 0.15
_exptl_crystal_size_mid 0.11
_exptl_crystal_size_min 0.07
_refine_diff_density_max 0.353
_refine_diff_density_min -0.292
_refine_diff_density_rms 0.051
_refine_ls_extinction_method none
_refine_ls_goodness_of_fit_ref 1.046
_refine_ls_hydrogen_treatment constr
_refine_ls_matrix_type full
_refine_ls_number_parameters 245
_refine_ls_number_reflns 4479
_refine_ls_number_restraints 0
_refine_ls_restrained_S_all 1.046
_refine_ls_R_factor_all 0.0355
_refine_ls_R_factor_gt 0.0280
_refine_ls_shift/su_max 0.002
_refine_ls_shift/su_mean 0.000
_refine_ls_structure_factor_coef Fsqd
_refine_ls_weighting_details 'w=1/[\s^2^(Fo^2^)+(0.0300P)^2^+1.0915P] where P=(Fo^2^+2Fc^2^)/3'
_refine_ls_weighting_scheme calc
_refine_ls_wR_factor_gt 0.0672
_refine_ls_wR_factor_ref 0.0703
_reflns_Friedel_coverage 0.000
_reflns_number_gt 3903
_reflns_number_total 4479
_reflns_threshold_expression 'I > 2\s(I)'
_cod_data_source_file c9dt04521j2.cif
_cod_data_source_block ks565
_cod_depositor_comments 'Adding full bibliography for 7703178--7703193.cif.'
_cod_original_sg_symbol_H-M 'P 21/n'
_cod_database_code 7703181
_shelx_shelxl_version_number 2014/7
_shelx_space_group_comment
;
The symmetry employed for this shelxl refinement is uniquely defined
by the following loop, which should always be used as a source of
symmetry information in preference to the above space-group names.
They are only intended as comments.
;
_shelx_estimated_absorpt_t_min 0.881
_shelx_estimated_absorpt_t_max 0.942

loop_
_space_group_symop_operation_xyz
'x, y, z'
'-x+1/2, y+1/2, -z+1/2'
'-x, -y, -z'
'x-1/2, -y-1/2, z-1/2'

loop_
_atom_site_label
_atom_site_type_symbol
_atom_site_fract_x
_atom_site_fract_y
_atom_site_fract_z
_atom_site_U_iso_or_equiv
_atom_site_adp_type
_atom_site_occupancy
_atom_site_site_symmetry_order
_atom_site_calc_flag
_atom_site_refinement_flags_posn
_atom_site_refinement_flags_adp
Fe Fe 0.65539(2) 0.39146(2) 0.38123(2) 0.01671(7) Uani 1 1 d . .
P P 0.57370(4) 0.58547(2) 0.31088(4) 0.01704(9) Uani 1 1 d . .
C1 C 0.85446(14) 0.38815(10) 0.42284(14) 0.0201(3) Uani 1 1 d . .
C2 C 0.80426(15) 0.31188(10) 0.43866(15) 0.0233(3) Uani 1 1 d . .
H2 H 0.8149 0.2650 0.3960 0.028 Uiso 1 1 calc R U
C3 C 0.73575(15) 0.31844(10) 0.52925(15) 0.0244(3) Uani 1 1 d . .
H3 H 0.6929 0.2766 0.5580 0.029 Uiso 1 1 calc R U
C4 C 0.74202(15) 0.39818(10) 0.56965(15) 0.0233(3) Uani 1 1 d . .
H4 H 0.7042 0.4188 0.6300 0.028 Uiso 1 1 calc R U
C5 C 0.81480(14) 0.44191(10) 0.50421(14) 0.0203(3) Uani 1 1 d . .
H5 H 0.8337 0.4968 0.5128 0.024 Uiso 1 1 calc R U
C6 C 0.54329(14) 0.48067(9) 0.28347(14) 0.0185(3) Uani 1 1 d . .
C7 C 0.58418(15) 0.42863(10) 0.20067(14) 0.0214(3) Uani 1 1 d . .
H7 H 0.6338 0.4434 0.1464 0.026 Uiso 1 1 calc R U
C8 C 0.53785(16) 0.35139(10) 0.21357(15) 0.0258(4) Uani 1 1 d . .
H8 H 0.5515 0.3057 0.1697 0.031 Uiso 1 1 calc R U
C9 C 0.46764(15) 0.35412(11) 0.30321(16) 0.0268(4) Uani 1 1 d . .
H9 H 0.4259 0.3107 0.3294 0.032 Uiso 1 1 calc R U
C10 C 0.47062(14) 0.43337(10) 0.34708(15) 0.0219(3) Uani 1 1 d . .
H10 H 0.4314 0.4518 0.4078 0.026 Uiso 1 1 calc R U
C11 C 0.43191(14) 0.62768(10) 0.19322(14) 0.0180(3) Uani 1 1 d . .
C12 C 0.33615(15) 0.58223(11) 0.11205(15) 0.0233(3) Uani 1 1 d . .
H12 H 0.3418 0.5262 0.1163 0.028 Uiso 1 1 calc R U
C13 C 0.23205(17) 0.61794(12) 0.02469(17) 0.0322(4) Uani 1 1 d . .
H13 H 0.1674 0.5863 -0.0308 0.039 Uiso 1 1 calc R U
C14 C 0.22252(17) 0.69915(13) 0.01841(17) 0.0349(4) Uani 1 1 d . .
H14 H 0.1513 0.7234 -0.0414 0.042 Uiso 1 1 calc R U
C15 C 0.31623(18) 0.74521(12) 0.09876(18) 0.0343(4) Uani 1 1 d . .
H15 H 0.3096 0.8012 0.0945 0.041 Uiso 1 1 calc R U
C16 C 0.42017(16) 0.70964(10) 0.18586(17) 0.0270(4) Uani 1 1 d . .
H16 H 0.4843 0.7416 0.2413 0.032 Uiso 1 1 calc R U
C17 C 0.69972(14) 0.60279(9) 0.23239(14) 0.0172(3) Uani 1 1 d . .
C18 C 0.67468(15) 0.59827(9) 0.10307(15) 0.0201(3) Uani 1 1 d . .
H18 H 0.5895 0.5854 0.0525 0.024 Uiso 1 1 calc R U
C19 C 0.77222(16) 0.61229(10) 0.04725(16) 0.0242(3) Uani 1 1 d . .
H19 H 0.7539 0.6089 -0.0410 0.029 Uiso 1 1 calc R U
C20 C 0.89690(16) 0.63139(10) 0.12077(17) 0.0266(4) Uani 1 1 d . .
H20 H 0.9641 0.6408 0.0829 0.032 Uiso 1 1 calc R U
C21 C 0.92313(15) 0.63669(10) 0.24921(17) 0.0264(4) Uani 1 1 d . .
H21 H 1.0083 0.6499 0.2994 0.032 Uiso 1 1 calc R U
C22 C 0.82492(15) 0.62268(9) 0.30503(15) 0.0215(3) Uani 1 1 d . .
H22 H 0.8434 0.6267 0.3932 0.026 Uiso 1 1 calc R U
C23 C 0.93296(15) 0.40704(10) 0.34331(15) 0.0235(3) Uani 1 1 d . .
C24 C 1.00315(16) 0.42252(11) 0.28133(16) 0.0263(4) Uani 1 1 d . .
C25 C 1.09124(18) 0.44087(14) 0.20691(18) 0.0393(5) Uani 1 1 d . .
H25A H 1.1810 0.4286 0.2554 0.059 Uiso 1 1 calc R U
H25B H 1.0844 0.4971 0.1852 0.059 Uiso 1 1 calc R U
H25C H 1.0674 0.4092 0.1303 0.059 Uiso 1 1 calc R U

loop_
_atom_site_aniso_label
_atom_site_aniso_U_11
_atom_site_aniso_U_22
_atom_site_aniso_U_33
_atom_site_aniso_U_23
_atom_site_aniso_U_13
_atom_site_aniso_U_12
Fe 0.01474(11) 0.01796(12) 0.01756(12) 0.00180(8) 0.00488(8) 0.00004(8)
P 0.01650(18) 0.0202(2) 0.01475(18) 0.00039(14) 0.00502(14) 0.00013(14)
C1 0.0152(7) 0.0227(8) 0.0216(7) 0.0008(6) 0.0040(6) 0.0021(6)
C2 0.0211(7) 0.0206(8) 0.0274(8) 0.0026(6) 0.0057(6) 0.0048(6)
C3 0.0227(8) 0.0247(9) 0.0252(8) 0.0089(7) 0.0059(6) 0.0020(6)
C4 0.0202(7) 0.0320(9) 0.0174(7) 0.0029(6) 0.0051(6) 0.0036(6)
C5 0.0164(7) 0.0238(8) 0.0188(7) -0.0007(6) 0.0022(6) 0.0010(6)
C6 0.0165(7) 0.0213(8) 0.0169(7) 0.0028(6) 0.0035(6) 0.0009(6)
C7 0.0235(8) 0.0229(8) 0.0161(7) 0.0011(6) 0.0029(6) -0.0007(6)
C8 0.0259(8) 0.0232(9) 0.0234(8) -0.0023(7) -0.0004(6) -0.0030(7)
C9 0.0171(7) 0.0272(9) 0.0328(9) 0.0050(7) 0.0017(6) -0.0050(6)
C10 0.0132(7) 0.0272(9) 0.0252(8) 0.0050(7) 0.0053(6) 0.0010(6)
C11 0.0158(7) 0.0243(8) 0.0162(7) 0.0020(6) 0.0081(6) 0.0019(6)
C12 0.0196(7) 0.0268(9) 0.0232(8) -0.0011(7) 0.0059(6) 0.0016(6)
C13 0.0206(8) 0.0460(12) 0.0270(9) -0.0021(8) 0.0020(7) 0.0013(8)
C14 0.0234(8) 0.0494(12) 0.0297(9) 0.0138(8) 0.0044(7) 0.0122(8)
C15 0.0318(9) 0.0283(10) 0.0428(11) 0.0127(8) 0.0111(8) 0.0080(8)
C16 0.0237(8) 0.0245(9) 0.0321(9) 0.0029(7) 0.0071(7) 0.0003(7)
C17 0.0170(7) 0.0151(7) 0.0202(7) 0.0013(6) 0.0062(6) 0.0004(5)
C18 0.0180(7) 0.0214(8) 0.0212(7) -0.0011(6) 0.0063(6) -0.0020(6)
C19 0.0283(8) 0.0236(8) 0.0249(8) -0.0016(7) 0.0142(7) -0.0006(7)
C20 0.0213(8) 0.0232(9) 0.0404(10) 0.0029(7) 0.0171(7) 0.0008(6)
C21 0.0153(7) 0.0249(9) 0.0363(9) 0.0039(7) 0.0036(7) -0.0006(6)
C22 0.0202(7) 0.0195(8) 0.0228(8) 0.0021(6) 0.0030(6) 0.0001(6)
C23 0.0188(7) 0.0259(9) 0.0246(8) -0.0034(6) 0.0043(6) 0.0007(6)
C24 0.0204(8) 0.0335(10) 0.0253(8) -0.0056(7) 0.0071(7) -0.0019(7)
C25 0.0271(9) 0.0630(14) 0.0326(10) -0.0057(9) 0.0161(8) -0.0067(9)

loop_
_atom_type_symbol
_atom_type_description
_atom_type_scat_dispersion_real
_atom_type_scat_dispersion_imag
_atom_type_scat_source
C C 0.0033 0.0016 'International Tables Vol C Tables 4.2.6.8 and 6.1.1.4'
H H 0.0000 0.0000 'International Tables Vol C Tables 4.2.6.8 and 6.1.1.4'
P P 0.1023 0.0942 'International Tables Vol C Tables 4.2.6.8 and 6.1.1.4'
Fe Fe 0.3463 0.8444 'International Tables Vol C Tables 4.2.6.8 and 6.1.1.4'

loop_
_geom_angle_atom_site_label_1
_geom_angle_atom_site_label_2
_geom_angle_atom_site_label_3
_geom_angle
C10 Fe C6 41.44(6)
C10 Fe C7 69.05(6)
C6 Fe C7 41.23(6)
C10 Fe C5 124.02(7)
C6 Fe C5 107.39(6)
C7 Fe C5 122.44(6)
C10 Fe C4 107.47(6)
C6 Fe C4 122.14(7)
C7 Fe C4 158.53(7)
C5 Fe C4 40.75(6)
C10 Fe C3 121.42(7)
C6 Fe C3 157.79(7)
C7 Fe C3 159.45(7)
C5 Fe C3 68.57(7)
C4 Fe C3 40.61(7)
C10 Fe C2 156.66(7)
C6 Fe C2 160.28(6)
C7 Fe C2 123.21(7)
C5 Fe C2 68.88(7)
C4 Fe C2 68.49(7)
C3 Fe C2 40.59(6)
C10 Fe C8 68.68(7)
C6 Fe C8 69.15(7)
C7 Fe C8 40.69(7)
C5 Fe C8 157.94(7)
C4 Fe C8 159.55(7)
C3 Fe C8 122.93(7)
C2 Fe C8 106.64(7)
C10 Fe C9 40.87(7)
C6 Fe C9 69.30(6)
C7 Fe C9 68.57(7)
C5 Fe C9 160.43(7)
C4 Fe C9 123.53(7)
C3 Fe C9 106.81(7)
C2 Fe C9 120.80(7)
C8 Fe C9 40.54(7)
C10 Fe C1 161.09(7)
C6 Fe C1 123.71(6)
C7 Fe C1 107.38(6)
C5 Fe C1 41.07(6)
C4 Fe C1 68.66(6)
C3 Fe C1 68.51(6)
C2 Fe C1 40.87(6)
C8 Fe C1 121.50(7)
C9 Fe C1 156.74(7)
C6 P C17 101.34(7)
C6 P C11 100.84(7)
C17 P C11 99.57(7)
C23 C1 C2 126.23(15)
C23 C1 C5 126.15(15)
C2 C1 C5 107.59(14)
C23 C1 Fe 128.09(11)
C2 C1 Fe 69.37(9)
C5 C1 Fe 69.24(8)
C3 C2 C1 108.05(15)
C3 C2 Fe 69.71(9)
C1 C2 Fe 69.76(9)
C3 C2 H2 126.0
C1 C2 H2 126.0
Fe C2 H2 126.1
C2 C3 C4 108.39(15)
C2 C3 Fe 69.71(9)
C4 C3 Fe 69.67(9)
C2 C3 H3 125.8
C4 C3 H3 125.8
Fe C3 H3 126.4
C3 C4 C5 108.27(14)
C3 C4 Fe 69.72(9)
C5 C4 Fe 69.62(9)
C3 C4 H4 125.9
C5 C4 H4 125.9
Fe C4 H4 126.4
C4 C5 C1 107.70(14)
C4 C5 Fe 69.63(9)
C1 C5 Fe 69.69(9)
C4 C5 H5 126.1
C1 C5 H5 126.1
Fe C5 H5 126.1
C7 C6 C10 106.73(14)
C7 C6 P 129.45(12)
C10 C6 P 123.81(12)
C7 C6 Fe 69.40(9)
C10 C6 Fe 69.10(9)
P C6 Fe 125.79(8)
C8 C7 C6 108.52(14)
C8 C7 Fe 69.94(9)
C6 C7 Fe 69.37(8)
C8 C7 H7 125.7
C6 C7 H7 125.7
Fe C7 H7 126.5
C9 C8 C7 108.36(15)
C9 C8 Fe 69.78(9)
C7 C8 Fe 69.37(9)
C9 C8 H8 125.8
C7 C8 H8 125.8
Fe C8 H8 126.6
C8 C9 C10 108.09(15)
C8 C9 Fe 69.68(9)
C10 C9 Fe 69.04(9)
C8 C9 H9 126.0
C10 C9 H9 126.0
Fe C9 H9 126.9
C9 C10 C6 108.31(14)
C9 C10 Fe 70.09(9)
C6 C10 Fe 69.46(8)
C9 C10 H10 125.8
C6 C10 H10 125.8
Fe C10 H10 126.2
C12 C11 C16 118.43(15)
C12 C11 P 123.52(12)
C16 C11 P 118.05(12)
C11 C12 C13 120.58(17)
C11 C12 H12 119.7
C13 C12 H12 119.7
C14 C13 C12 120.13(17)
C14 C13 H13 119.9
C12 C13 H13 119.9
C15 C14 C13 120.10(16)
C15 C14 H14 120.0
C13 C14 H14 120.0
C14 C15 C16 119.82(18)
C14 C15 H15 120.1
C16 C15 H15 120.1
C15 C16 C11 120.94(16)
C15 C16 H16 119.5
C11 C16 H16 119.5
C22 C17 C18 118.70(14)
C22 C17 P 118.58(12)
C18 C17 P 122.71(11)
C19 C18 C17 120.99(15)
C19 C18 H18 119.5
C17 C18 H18 119.5
C18 C19 C20 119.76(15)
C18 C19 H19 120.1
C20 C19 H19 120.1
C21 C20 C19 119.97(15)
C21 C20 H20 120.0
C19 C20 H20 120.0
C20 C21 C22 120.15(15)
C20 C21 H21 119.9
C22 C21 H21 119.9
C21 C22 C17 120.43(15)
C21 C22 H22 119.8
C17 C22 H22 119.8
C24 C23 C1 177.15(17)
C23 C24 C25 179.0(2)
C24 C25 H25A 109.5
C24 C25 H25B 109.5
H25A C25 H25B 109.5
C24 C25 H25C 109.5
H25A C25 H25C 109.5
H25B C25 H25C 109.5

loop_
_geom_bond_atom_site_label_1
_geom_bond_atom_site_label_2
_geom_bond_distance
Fe C10 2.0346(15)
Fe C6 2.0393(15)
Fe C7 2.0397(15)
Fe C5 2.0442(15)
Fe C4 2.0442(16)
Fe C3 2.0449(16)
Fe C2 2.0450(16)
Fe C8 2.0473(16)
Fe C9 2.0486(16)
Fe C1 2.0502(15)
P C6 1.8138(16)
P C17 1.8372(15)
P C11 1.8419(15)
C1 C23 1.428(2)
C1 C2 1.430(2)
C1 C5 1.436(2)
C2 C3 1.418(2)
C2 H2 0.9500
C3 C4 1.419(2)
C3 H3 0.9500
C4 C5 1.423(2)
C4 H4 0.9500
C5 H5 0.9500
C6 C7 1.436(2)
C6 C10 1.441(2)
C7 C8 1.421(2)
C7 H7 0.9500
C8 C9 1.419(2)
C8 H8 0.9500
C9 C10 1.426(2)
C9 H9 0.9500
C10 H10 0.9500
C11 C12 1.389(2)
C11 C16 1.394(2)
C12 C13 1.390(2)
C12 H12 0.9500
C13 C14 1.379(3)
C13 H13 0.9500
C14 C15 1.379(3)
C14 H14 0.9500
C15 C16 1.387(2)
C15 H15 0.9500
C16 H16 0.9500
C17 C22 1.394(2)
C17 C18 1.394(2)
C18 C19 1.386(2)
C18 H18 0.9500
C19 C20 1.389(2)
C19 H19 0.9500
C20 C21 1.384(3)
C20 H20 0.9500
C21 C22 1.392(2)
C21 H21 0.9500
C22 H22 0.9500
C23 C24 1.192(2)
C24 C25 1.463(2)
C25 H25A 0.9800
C25 H25B 0.9800
C25 H25C 0.9800
